data_7233991
loop_
_publ_author_name
'Zhang, Yan'
'Wang, Yunyun'
'Zhao, Yuxun'
'Gu, Wen'
'Zhu, Yongqiang'
'Wang, Shifa'

_publ_section_title
;
 Novel camphor-based pyrimidine derivatives induced cancer cell death
 through a ROS-mediated mitochondrial apoptosis pathway
;
_journal_issue 51
_journal_name_full 'RSC Advances'
_journal_page_first 29711
_journal_paper_doi 10.1039/C9RA05900H
_journal_volume 9
_journal_year 2019
_chemical_formula_sum 'C18 H20 Cl N3 O0'
_chemical_formula_weight 313.82
_space_group_IT_number 2
_space_group_name_Hall '-P 1'
_space_group_name_H-M_alt 'P -1'
_symmetry_space_group_name_Hall '-P 1'
_symmetry_space_group_name_H-M 'P -1'
_atom_sites_solution_hydrogens geom
_atom_sites_solution_primary direct
_atom_sites_solution_secondary difmap
_audit_creation_method SHELXL-97
_audit_update_record
;
2018-04-21 deposited with the CCDC.    2019-09-16 downloaded from the CCDC.
;
_cell_angle_alpha 76.606(2)
_cell_angle_beta 81.336(2)
_cell_angle_gamma 79.948(2)
_cell_formula_units_Z 2
_cell_length_a 6.9895(2)
_cell_length_b 8.6676(3)
_cell_length_c 13.6291(5)
_cell_measurement_temperature 130(2)
_cell_volume 785.64(5)
_computing_structure_refinement 'SHELXL-97 (Sheldrick, 1997)'
_computing_structure_solution 'SHELXS-97 (Sheldrick, 1990)'
_diffrn_ambient_temperature 130(2)
_diffrn_measured_fraction_theta_full 0.963
_diffrn_measured_fraction_theta_max 0.963
_diffrn_radiation_monochromator graphite
_diffrn_radiation_source 'fine-focus sealed tube'
_diffrn_radiation_type MoK\a
_diffrn_radiation_wavelength 0.71073
_diffrn_reflns_av_R_equivalents 0.0533
_diffrn_reflns_av_sigmaI/netI 0.0736
_diffrn_reflns_limit_h_max 9
_diffrn_reflns_limit_h_min -9
_diffrn_reflns_limit_k_max 12
_diffrn_reflns_limit_k_min -12
_diffrn_reflns_limit_l_max 19
_diffrn_reflns_limit_l_min -19
_diffrn_reflns_number 16738
_diffrn_reflns_theta_full 30.54
_diffrn_reflns_theta_max 30.54
_diffrn_reflns_theta_min 2.44
_exptl_absorpt_coefficient_mu 0.243
_exptl_crystal_density_diffrn 1.327
_exptl_crystal_density_method 'not measured'
_exptl_crystal_F_000 332
_refine_diff_density_max 0.610
_refine_diff_density_min -0.301
_refine_diff_density_rms 0.081
_refine_ls_extinction_method none
_refine_ls_goodness_of_fit_ref 1.013
_refine_ls_hydrogen_treatment mixed
_refine_ls_matrix_type full
_refine_ls_number_parameters 199
_refine_ls_number_reflns 4625
_refine_ls_number_restraints 0
_refine_ls_restrained_S_all 1.013
_refine_ls_R_factor_all 0.1118
_refine_ls_R_factor_gt 0.0679
_refine_ls_shift/su_max 0.000
_refine_ls_shift/su_mean 0.000
_refine_ls_structure_factor_coef Fsqd
_refine_ls_weighting_details 'calc w=1/[\s^2^(Fo^2^)+(0.0571P)^2^+1.0038P] where P=(Fo^2^+2Fc^2^)/3'
_refine_ls_weighting_scheme calc
_refine_ls_wR_factor_gt 0.1356
_refine_ls_wR_factor_ref 0.1543
_reflns_number_gt 3192
_reflns_number_total 4625
_reflns_threshold_expression >2sigma(I)
_cod_data_source_file c9ra05900h2.cif
_cod_data_source_block xhj
_cod_database_code 7233991

loop_
_symmetry_equiv_pos_as_xyz
'x, y, z'
'-x, -y, -z'

loop_
_atom_site_label
_atom_site_type_symbol
_atom_site_fract_x
_atom_site_fract_y
_atom_site_fract_z
_atom_site_U_iso_or_equiv
_atom_site_adp_type
_atom_site_occupancy
_atom_site_symmetry_multiplicity
_atom_site_calc_flag
_atom_site_refinement_flags
Cl1 Cl 0.27144(9) 0.16054(8) 0.44850(5) 0.02935(18) Uani 1 1 d .
N2 N 1.2794(3) 0.5747(2) 0.08700(14) 0.0152(4) Uani 1 1 d .
N1 N 1.0483(3) 0.3848(2) 0.12984(13) 0.0138(4) Uani 1 1 d .
C7 C 0.9520(3) 0.4583(3) 0.20410(16) 0.0132(4) Uani 1 1 d .
N3 N 1.3105(3) 0.3612(2) 0.00823(15) 0.0205(4) Uani 1 1 d .
H3A H 1.2716 0.2746 -0.0005 0.025 Uiso 1 1 calc R
H3B H 1.4162 0.3949 -0.0280 0.025 Uiso 1 1 calc R
C6 C 0.7806(3) 0.3880(2) 0.26361(16) 0.0139(4) Uani 1 1 d .
C9 C 1.1779(3) 0.6439(3) 0.15961(16) 0.0146(4) Uani 1 1 d .
C5 C 0.6547(3) 0.3274(3) 0.21617(17) 0.0146(4) Uani 1 1 d .
H5A H 0.6777 0.3330 0.1450 0.018 Uiso 1 1 calc R
C13 C 1.0158(3) 0.5908(3) 0.22231(16) 0.0135(4) Uani 1 1 d .
C4 C 0.4963(3) 0.2590(3) 0.27271(17) 0.0167(4) Uani 1 1 d .
H4A H 0.4093 0.2197 0.2404 0.020 Uiso 1 1 calc R
C8 C 1.2078(3) 0.4425(3) 0.07726(16) 0.0138(4) Uani 1 1 d .
C3 C 0.4669(3) 0.2489(3) 0.37649(17) 0.0172(5) Uani 1 1 d .
C1 C 0.7455(3) 0.3777(3) 0.36831(17) 0.0176(5) Uani 1 1 d .
H1B H 0.8295 0.4195 0.4009 0.021 Uiso 1 1 calc R
C10 C 1.2236(3) 0.7865(3) 0.19399(17) 0.0170(5) Uani 1 1 d .
C18 C 1.3510(3) 0.8948(3) 0.11963(18) 0.0199(5) Uani 1 1 d .
H18A H 1.2889 0.9380 0.0572 0.030 Uiso 1 1 calc R
H18B H 1.4791 0.8334 0.1038 0.030 Uiso 1 1 calc R
H18C H 1.3677 0.9833 0.1497 0.030 Uiso 1 1 calc R
C17 C 1.1251(4) 0.6511(3) 0.36946(18) 0.0216(5) Uani 1 1 d .
H17A H 1.0933 0.7063 0.4271 0.026 Uiso 1 1 calc R
H17B H 1.1471 0.5338 0.3962 0.026 Uiso 1 1 calc R
C12 C 0.9587(3) 0.6991(3) 0.29771(17) 0.0166(4) Uani 1 1 d .
H12A H 0.8218 0.7017 0.3323 0.020 Uiso 1 1 calc R
C16 C 1.3049(3) 0.7075(3) 0.29895(18) 0.0215(5) Uani 1 1 d .
H16A H 1.4089 0.6159 0.2921 0.026 Uiso 1 1 calc R
H16B H 1.3583 0.7867 0.3252 0.026 Uiso 1 1 calc R
C15 C 1.0051(4) 0.9894(3) 0.29219(19) 0.0224(5) Uani 1 1 d .
H15A H 0.8687 1.0299 0.3128 0.034 Uiso 1 1 calc R
H15B H 1.0699 1.0776 0.2498 0.034 Uiso 1 1 calc R
H15C H 1.0727 0.9435 0.3527 0.034 Uiso 1 1 calc R
C11 C 1.0116(3) 0.8601(3) 0.23168(17) 0.0179(5) Uani 1 1 d .
C2 C 0.5897(3) 0.3072(3) 0.42535(17) 0.0193(5) Uani 1 1 d .
H2B H 0.5676 0.2990 0.4968 0.023 Uiso 1 1 calc R
C14 C 0.8854(4) 0.9291(3) 0.14517(19) 0.0238(5) Uani 1 1 d .
H14A H 0.7550 0.9735 0.1726 0.036 Uiso 1 1 calc R
H14B H 0.8740 0.8440 0.1108 0.036 Uiso 1 1 calc R
H14C H 0.9461 1.0141 0.0965 0.036 Uiso 1 1 calc R

loop_
_atom_site_aniso_label
_atom_site_aniso_U_11
_atom_site_aniso_U_22
_atom_site_aniso_U_33
_atom_site_aniso_U_23
_atom_site_aniso_U_13
_atom_site_aniso_U_12
Cl1 0.0232(3) 0.0358(4) 0.0293(3) -0.0052(3) 0.0086(2) -0.0169(3)
N2 0.0152(9) 0.0126(9) 0.0183(9) -0.0052(7) 0.0007(7) -0.0030(7)
N1 0.0135(8) 0.0130(9) 0.0151(9) -0.0036(7) -0.0008(7) -0.0022(7)
C7 0.0117(9) 0.0137(10) 0.0138(10) -0.0025(8) -0.0004(8) -0.0017(8)
N3 0.0196(10) 0.0203(10) 0.0247(10) -0.0132(8) 0.0075(8) -0.0084(8)
C6 0.0118(9) 0.0102(10) 0.0187(10) -0.0025(8) -0.0007(8) -0.0004(8)
C9 0.0146(10) 0.0121(10) 0.0163(10) -0.0031(8) -0.0009(8) -0.0003(8)
C5 0.0141(10) 0.0121(10) 0.0165(10) -0.0023(8) -0.0014(8) -0.0001(8)
C13 0.0126(10) 0.0133(10) 0.0148(10) -0.0047(8) -0.0005(8) -0.0006(8)
C4 0.0134(10) 0.0154(11) 0.0217(11) -0.0039(9) -0.0026(9) -0.0026(8)
C8 0.0132(10) 0.0138(10) 0.0142(10) -0.0042(8) -0.0017(8) 0.0004(8)
C3 0.0124(10) 0.0144(11) 0.0221(11) -0.0009(9) 0.0042(8) -0.0042(8)
C1 0.0165(10) 0.0187(11) 0.0179(11) -0.0033(9) -0.0020(9) -0.0039(9)
C10 0.0163(10) 0.0144(11) 0.0218(11) -0.0081(9) 0.0028(9) -0.0045(9)
C18 0.0216(11) 0.0172(11) 0.0233(12) -0.0082(9) 0.0015(9) -0.0078(9)
C17 0.0277(12) 0.0189(12) 0.0184(11) -0.0062(9) -0.0028(10) -0.0010(10)
C12 0.0158(10) 0.0158(11) 0.0187(11) -0.0072(9) 0.0025(8) -0.0026(9)
C16 0.0189(11) 0.0220(12) 0.0255(12) -0.0102(10) -0.0063(9) 0.0021(9)
C15 0.0232(12) 0.0195(12) 0.0257(12) -0.0087(10) 0.0003(10) -0.0036(10)
C11 0.0174(10) 0.0159(11) 0.0210(11) -0.0055(9) -0.0023(9) -0.0012(9)
C2 0.0196(11) 0.0211(12) 0.0160(10) -0.0020(9) 0.0008(9) -0.0051(9)
C14 0.0254(12) 0.0183(12) 0.0286(13) -0.0053(10) -0.0100(10) 0.0005(10)

loop_
_atom_type_symbol
_atom_type_description
_atom_type_scat_dispersion_real
_atom_type_scat_dispersion_imag
_atom_type_scat_source
C C 0.0033 0.0016 'International Tables Vol C Tables 4.2.6.8 and 6.1.1.4'
H H 0.0000 0.0000 'International Tables Vol C Tables 4.2.6.8 and 6.1.1.4'
N N 0.0061 0.0033 'International Tables Vol C Tables 4.2.6.8 and 6.1.1.4'
O O 0.0106 0.0060 'International Tables Vol C Tables 4.2.6.8 and 6.1.1.4'
Cl Cl 0.1484 0.1585 'International Tables Vol C Tables 4.2.6.8 and 6.1.1.4'

loop_
_geom_angle_atom_site_label_1
_geom_angle_atom_site_label_2
_geom_angle_atom_site_label_3
_geom_angle
C9 N2 C8 113.25(17)
C8 N1 C7 117.50(18)
N1 C7 C13 120.35(18)
N1 C7 C6 116.31(18)
C13 C7 C6 123.34(19)
C1 C6 C5 119.06(19)
C1 C6 C7 120.34(19)
C5 C6 C7 120.58(19)
N2 C9 C13 125.26(19)
N2 C9 C10 126.84(19)
C13 C9 C10 107.80(18)
C4 C5 C6 120.3(2)
C7 C13 C9 116.78(19)
C7 C13 C12 136.83(19)
C9 C13 C12 106.37(18)
C3 C4 C5 119.2(2)
N1 C8 N3 116.92(19)
N1 C8 N2 126.76(19)
N3 C8 N2 116.32(18)
C4 C3 C2 121.7(2)
C4 C3 Cl1 119.69(17)
C2 C3 Cl1 118.64(18)
C2 C1 C6 120.9(2)
C18 C10 C9 117.00(18)
C18 C10 C11 118.48(19)
C9 C10 C11 99.88(17)
C18 C10 C16 115.38(19)
C9 C10 C16 102.87(18)
C11 C10 C16 100.45(17)
C16 C17 C12 103.05(18)
C13 C12 C11 101.06(17)
C13 C12 C17 104.73(18)
C11 C12 C17 101.28(17)
C17 C16 C10 104.12(18)
C14 C11 C15 108.3(2)
C14 C11 C12 113.52(19)
C15 C11 C12 113.71(19)
C14 C11 C10 112.67(19)
C15 C11 C10 114.07(18)
C12 C11 C10 94.22(17)
C3 C2 C1 118.8(2)

loop_
_geom_bond_atom_site_label_1
_geom_bond_atom_site_label_2
_geom_bond_distance
Cl1 C3 1.741(2)
N2 C9 1.325(3)
N2 C8 1.368(3)
N1 C8 1.340(3)
N1 C7 1.352(3)
C7 C13 1.386(3)
C7 C6 1.483(3)
N3 C8 1.351(3)
C6 C1 1.396(3)
C6 C5 1.399(3)
C9 C13 1.391(3)
C9 C10 1.517(3)
C5 C4 1.390(3)
C13 C12 1.513(3)
C4 C3 1.383(3)
C3 C2 1.383(3)
C1 C2 1.386(3)
C10 C18 1.510(3)
C10 C11 1.568(3)
C10 C16 1.579(3)
C17 C16 1.541(3)
C17 C12 1.571(3)
C12 C11 1.546(3)
C15 C11 1.529(3)
C11 C14 1.526(3)
